data_1562148
loop_
_publ_author_name
'Ben Smida, Y.'
'Marzouki, R.'
'Guesmi, A.'
'Georges, S.'
'Zid, M.F.'

_publ_section_title
;
 Synthesis, structural and electrical properties of a new cobalt arsenate
 NaCo2As3O10
;
_journal_name_full 'Journal of Solid State Chemistry'
_journal_page_first 132
_journal_page_last 139
_journal_paper_doi 10.1016/j.jssc.2014.09.029
_journal_volume 221
_journal_year 2015
_chemical_formula_moiety 'As3 Co2 O10, Na'
_chemical_formula_sum 'As3 Co2 Na O10'
_chemical_formula_weight 525.61
_space_group_IT_number 2
_space_group_name_Hall '-P 1'
_space_group_name_H-M_alt 'P -1'
_symmetry_cell_setting triclinic
_symmetry_space_group_name_Hall '-P 1'
_symmetry_space_group_name_H-M 'P -1'
_atom_sites_solution_primary direct
_atom_sites_solution_secondary difmap
_cell_angle_alpha 108.032(10)
_cell_angle_beta 108.48(3)
_cell_angle_gamma 100.11(2)
_cell_formula_units_Z 2
_cell_length_a 6.800(3)
_cell_length_b 7.8168(10)
_cell_length_c 8.718(2)
_cell_measurement_reflns_used 25
_cell_measurement_temperature 298(2)
_cell_measurement_theta_max 15
_cell_measurement_theta_min 10
_cell_volume 398.2(2)
_computing_cell_refinement 'CAD-4 EXPRESS (Duisenberg, 1992; Mac\'i\<cek & Yordanov, 1992)'
_computing_data_collection 'CAD-4 EXPRESS (Duisenberg, 1992; Mac\'i\<cek & Yordanov, 1992)'
_computing_data_reduction 'XCAD4 (Harms & Wocadlo, 1995)'
_computing_molecular_graphics 'Diamond Version 2.1 (Brandenburg & Putz, 2001)'
_computing_publication_material 'WinGX Version 1.64.05 (Farrugia, 1999) and publCIF (Westrip, 2010)'
_computing_structure_refinement 'SHELXL-97 (Sheldrick, 2008)'
_computing_structure_solution 'SHELXS-97 (Sheldrick, 2008)'
_diffrn_ambient_temperature 298(2)
_diffrn_measured_fraction_theta_full 0.998
_diffrn_measured_fraction_theta_max 0.998
_diffrn_measurement_device_type 'Enraf Nonius CAD4'
_diffrn_measurement_method \w/2\q
_diffrn_radiation_monochromator graphite
_diffrn_radiation_source 'fine-focus sealed tube'
_diffrn_radiation_type MoK\a
_diffrn_radiation_wavelength 0.71073
_diffrn_reflns_av_R_equivalents 0.0166
_diffrn_reflns_av_sigmaI/netI 0.0276
_diffrn_reflns_limit_h_max 2
_diffrn_reflns_limit_h_min -8
_diffrn_reflns_limit_k_max 9
_diffrn_reflns_limit_k_min -9
_diffrn_reflns_limit_l_max 11
_diffrn_reflns_limit_l_min -10
_diffrn_reflns_number 2333
_diffrn_reflns_theta_full 26.96
_diffrn_reflns_theta_max 26.96
_diffrn_reflns_theta_min 2.68
_diffrn_standards_decay_% 1.4
_diffrn_standards_interval_count 120
_diffrn_standards_number 2
_exptl_absorpt_coefficient_mu 16.635
_exptl_absorpt_correction_T_max 0.600
_exptl_absorpt_correction_T_min 0.150
_exptl_absorpt_correction_type psi-scan
_exptl_absorpt_process_details '(North <i>et al.</i>,1968)'
_exptl_crystal_colour Pink
_exptl_crystal_density_diffrn 4.384
_exptl_crystal_density_method 'not measured'
_exptl_crystal_description Prism
_exptl_crystal_F_000 488
_exptl_crystal_size_max 0.23
_exptl_crystal_size_mid 0.10
_exptl_crystal_size_min 0.03
_refine_diff_density_max 0.903
_refine_diff_density_min -0.869
_refine_diff_density_rms 0.157
_refine_ls_extinction_coef 0.0054(6)
_refine_ls_extinction_expression Fc^*^=kFc[1+0.001xFc^2^\l^3^/sin(2\q)]^-1/4^
_refine_ls_extinction_method SHELXL
_refine_ls_goodness_of_fit_ref 1.077
_refine_ls_matrix_type full
_refine_ls_number_parameters 146
_refine_ls_number_reflns 1733
_refine_ls_number_restraints 0
_refine_ls_restrained_S_all 1.077
_refine_ls_R_factor_all 0.0275
_refine_ls_R_factor_gt 0.0216
_refine_ls_shift/su_max 0.000
_refine_ls_shift/su_mean 0.000
_refine_ls_structure_factor_coef Fsqd
_refine_ls_weighting_details 'calc w=1/[\s^2^(Fo^2^)+(0.0229P)^2^+1.0541P] where P=(Fo^2^+2Fc^2^)/3'
_refine_ls_weighting_scheme calc
_refine_ls_wR_factor_gt 0.0529
_refine_ls_wR_factor_ref 0.0551
_reflns_number_gt 1531
_reflns_number_total 1733
_reflns_threshold_expression I>2\s(I)
_cod_data_source_file JSSC-2015-221-132.cif
_cod_data_source_block you8
_cod_database_code 1562148

loop_
_symmetry_equiv_pos_as_xyz
'x, y, z'
'-x, -y, -z'

loop_
_atom_site_label
_atom_site_type_symbol
_atom_site_fract_x
_atom_site_fract_y
_atom_site_fract_z
_atom_site_U_iso_or_equiv
_atom_site_adp_type
_atom_site_occupancy
_atom_site_symmetry_multiplicity
_atom_site_calc_flag
_atom_site_refinement_flags
_atom_site_disorder_assembly
_atom_site_disorder_group
As1 As 0.01338(7) 0.37458(5) 0.79074(5) 0.00627(12) Uani 1 1 d . . .
As2 As 0.45644(7) 0.25502(5) 0.16989(5) 0.00649(11) Uani 1 1 d . . .
As3 As 0.76509(7) 0.07417(5) 0.38061(5) 0.00708(12) Uani 1 1 d . . .
Co1 Co 0.10725(9) 0.83055(7) 0.93684(7) 0.00833(14) Uani 1 1 d . . .
Co2 Co 0.45051(9) 0.65025(7) 0.13961(7) 0.00839(14) Uani 1 1 d . . .
O1 O 0.8441(5) 0.2903(4) 0.8722(4) 0.0106(6) Uani 1 1 d . . .
O2 O 0.5689(5) 0.1989(4) 0.0232(4) 0.0089(6) Uani 1 1 d . . .
O3 O 0.2701(5) 0.3989(4) 0.9127(4) 0.0098(6) Uani 1 1 d . . .
O4 O 0.6242(5) 0.8770(4) 0.3741(4) 0.0110(6) Uani 1 1 d . . .
O5 O 0.6015(5) 0.2178(4) 0.3589(4) 0.0122(6) Uani 1 1 d . . .
O6 O 0.4849(5) 0.4807(4) 0.2758(4) 0.0103(6) Uani 1 1 d . . .
O7 O 0.9763(5) 0.5603(4) 0.7455(4) 0.0120(6) Uani 1 1 d . . .
O8 O 0.9069(5) 0.0739(4) 0.2593(4) 0.0118(6) Uani 1 1 d . . .
O9 O 0.2042(5) 0.1141(4) 1.1058(4) 0.0097(6) Uani 1 1 d . . .
O10 O 0.9650(5) 0.1998(4) 0.5896(4) 0.0123(6) Uani 1 1 d . . .
Na1 Na 0.7447(3) 0.6935(3) 0.5497(3) 0.0257(5) Uani 1 1 d . . .

loop_
_atom_site_aniso_label
_atom_site_aniso_U_11
_atom_site_aniso_U_22
_atom_site_aniso_U_33
_atom_site_aniso_U_23
_atom_site_aniso_U_13
_atom_site_aniso_U_12
As1 0.0065(2) 0.0064(2) 0.0050(2) 0.00177(15) 0.00184(16) 0.00141(15)
As2 0.0066(2) 0.00629(19) 0.0063(2) 0.00221(15) 0.00265(16) 0.00152(15)
As3 0.0081(2) 0.0068(2) 0.0052(2) 0.00211(15) 0.00186(16) 0.00176(15)
Co1 0.0090(3) 0.0077(3) 0.0075(3) 0.0028(2) 0.0025(2) 0.0024(2)
Co2 0.0090(3) 0.0076(3) 0.0075(3) 0.0028(2) 0.0023(2) 0.0022(2)
O1 0.0089(15) 0.0143(15) 0.0127(15) 0.0081(12) 0.0063(13) 0.0044(12)
O2 0.0089(14) 0.0098(13) 0.0086(14) 0.0036(11) 0.0046(12) 0.0022(11)
O3 0.0088(15) 0.0103(13) 0.0089(14) 0.0021(11) 0.0034(12) 0.0026(11)
O4 0.0124(16) 0.0075(13) 0.0113(14) 0.0032(11) 0.0046(13) -0.0002(12)
O5 0.0162(16) 0.0169(15) 0.0079(14) 0.0079(12) 0.0044(13) 0.0106(13)
O6 0.0136(15) 0.0061(13) 0.0093(14) 0.0019(11) 0.0035(12) 0.0024(11)
O7 0.0148(16) 0.0072(13) 0.0117(15) 0.0032(11) 0.0032(13) 0.0032(12)
O8 0.0137(16) 0.0151(14) 0.0106(15) 0.0072(12) 0.0070(13) 0.0057(12)
O9 0.0077(14) 0.0090(13) 0.0115(14) 0.0032(11) 0.0044(12) 0.0007(11)
O10 0.0123(15) 0.0123(14) 0.0054(14) -0.0011(11) -0.0018(12) 0.0056(12)
Na1 0.0202(11) 0.0329(11) 0.0131(9) 0.0055(8) 0.0017(8) -0.0021(9)

loop_
_atom_type_symbol
_atom_type_description
_atom_type_scat_dispersion_real
_atom_type_scat_dispersion_imag
_atom_type_scat_source
O O 0.0106 0.0060 'International Tables Vol C Tables 4.2.6.8 and 6.1.1.4'
As As 0.0499 2.0058 'International Tables Vol C Tables 4.2.6.8 and 6.1.1.4'
Co Co 0.3494 0.9721 'International Tables Vol C Tables 4.2.6.8 and 6.1.1.4'
Na Na 0.0362 0.0249 'International Tables Vol C Tables 4.2.6.8 and 6.1.1.4'

loop_
_geom_angle_atom_site_label_1
_geom_angle_atom_site_label_2
_geom_angle_atom_site_label_3
_geom_angle
_geom_angle_site_symmetry_1
_geom_angle_site_symmetry_3
O7 As1 O3 114.99(15) 1_455 .
O7 As1 O1 114.90(15) 1_455 1_455
O3 As1 O1 110.27(14) . 1_455
O7 As1 O10 104.92(14) 1_455 1_455
O3 As1 O10 102.58(15) . 1_455
O1 As1 O10 108.03(15) 1_455 1_455
O6 As2 O2 119.03(14) . .
O6 As2 O9 112.48(15) . 1_554
O2 As2 O9 114.61(14) . 1_554
O6 As2 O5 95.91(14) . .
O2 As2 O5 109.73(14) . .
O9 As2 O5 101.79(15) 1_554 .
O6 As2 Na1 68.32(11) . 2_666
O2 As2 Na1 171.76(10) . 2_666
O9 As2 Na1 62.90(11) 1_554 2_666
O5 As2 Na1 64.38(11) . 2_666
O4 As3 O8 121.55(15) 1_545 .
O4 As3 O5 108.86(15) 1_545 .
O8 As3 O5 111.00(15) . .
O4 As3 O10 109.00(15) 1_545 .
O8 As3 O10 101.43(16) . .
O5 As3 O10 103.23(14) . .
O4 As3 Na1 142.50(12) 1_545 2_766
O8 As3 Na1 45.09(12) . 2_766
O5 As3 Na1 108.39(12) . 2_766
O10 As3 Na1 57.69(12) . 2_766
O8 Co1 O7 87.62(12) 2_666 1_455
O8 Co1 O9 86.51(12) 2_666 1_565
O7 Co1 O9 171.52(12) 1_455 1_565
O8 Co1 O1 170.95(12) 2_666 2_667
O7 Co1 O1 88.11(12) 1_455 2_667
O9 Co1 O1 98.53(12) 1_565 2_667
O8 Co1 O9 82.24(12) 2_666 2_567
O7 Co1 O9 94.73(12) 1_455 2_567
O9 Co1 O9 78.42(13) 1_565 2_567
O1 Co1 O9 106.08(12) 2_667 2_567
O8 Co1 O2 93.47(12) 2_666 2_666
O7 Co1 O2 88.77(12) 1_455 2_666
O9 Co1 O2 97.69(12) 1_565 2_666
O1 Co1 O2 78.46(11) 2_667 2_666
O9 Co1 O2 174.33(11) 2_567 2_666
O8 Co1 Na1 49.03(10) 2_666 1_455
O7 Co1 Na1 52.66(9) 1_455 1_455
O9 Co1 Na1 118.95(9) 1_565 1_455
O1 Co1 Na1 132.20(9) 2_667 1_455
O9 Co1 Na1 59.01(9) 2_567 1_455
O2 Co1 Na1 120.56(9) 2_666 1_455
O6 Co2 O4 87.97(12) . .
O6 Co2 O2 172.11(12) . 2_665
O4 Co2 O2 96.97(11) . 2_665
O6 Co2 O1 105.44(12) . 2_666
O4 Co2 O1 91.68(12) . 2_666
O2 Co2 O1 80.65(11) 2_665 2_666
O6 Co2 O3 86.25(11) . 1_554
O4 Co2 O3 174.13(11) . 1_554
O2 Co2 O3 88.88(11) 2_665 1_554
O1 Co2 O3 88.93(12) 2_666 1_554
O6 Co2 O3 88.13(12) . 2_666
O4 Co2 O3 95.81(12) . 2_666
O2 Co2 O3 85.26(11) 2_665 2_666
O1 Co2 O3 164.75(11) 2_666 2_666
O3 Co2 O3 84.98(12) 1_554 2_666
O6 Co2 Na1 42.65(9) . .
O4 Co2 Na1 46.43(9) . .
O2 Co2 Na1 140.46(9) 2_665 .
O1 Co2 Na1 109.94(9) 2_666 .
O3 Co2 Na1 128.04(9) 1_554 .
O3 Co2 Na1 84.70(9) 2_666 .
As1 O1 Co2 125.99(15) 1_655 2_666
As1 O1 Co1 131.39(16) 1_655 2_667
Co2 O1 Co1 100.72(12) 2_666 2_667
As2 O2 Co2 117.00(15) . 2_665
As2 O2 Co1 129.09(16) . 2_666
Co2 O2 Co1 99.32(12) 2_665 2_666
As1 O3 Co2 118.77(15) . 1_556
As1 O3 Co2 135.58(17) . 2_666
Co2 O3 Co2 95.02(12) 1_556 2_666
As3 O4 Co2 120.61(17) 1_565 .
As3 O4 Na1 128.38(17) 1_565 .
Co2 O4 Na1 96.39(11) . .
As3 O5 As2 129.35(18) . .
As3 O5 Na1 139.95(16) . 2_666
As2 O5 Na1 81.41(12) . 2_666
As2 O6 Co2 118.97(16) . .
As2 O6 Na1 128.97(17) . .
Co2 O6 Na1 101.13(12) . .
As2 O6 Na1 80.00(11) . 2_666
Co2 O6 Na1 139.43(14) . 2_666
Na1 O6 Na1 89.66(12) . 2_666
As1 O7 Co1 121.84(17) 1_655 1_655
As1 O7 Na1 148.53(17) 1_655 .
Co1 O7 Na1 87.12(11) 1_655 .
As3 O8 Co1 133.61(17) . 2_666
As3 O8 Na1 106.06(15) . 2_766
Co1 O8 Na1 90.99(12) 2_666 2_766
As2 O9 Co1 120.85(16) 1_556 1_545
As2 O9 Co1 132.28(15) 1_556 2_567
Co1 O9 Co1 101.58(13) 1_545 2_567
As2 O9 Na1 84.69(13) 1_556 2_667
Co1 O9 Na1 135.31(14) 1_545 2_667
Co1 O9 Na1 78.97(11) 2_567 2_667
As3 O10 As1 141.30(19) . 1_655
As3 O10 Na1 90.40(13) . 2_766
As1 O10 Na1 111.58(15) 1_655 2_766
O6 Na1 O8 153.09(14) . 2_766
O6 Na1 O4 72.55(11) . .
O8 Na1 O4 94.97(12) 2_766 .
O6 Na1 O7 117.52(13) . .
O8 Na1 O7 70.19(11) 2_766 .
O4 Na1 O7 163.43(14) . .
O6 Na1 O10 92.99(12) . 2_766
O8 Na1 O10 60.11(11) 2_766 2_766
O4 Na1 O10 67.18(11) . 2_766
O7 Na1 O10 98.15(12) . 2_766
O6 Na1 O9 142.04(14) . 2_667
O8 Na1 O9 64.23(11) 2_766 2_667
O4 Na1 O9 109.34(12) . 2_667
O7 Na1 O9 71.52(10) . 2_667
O10 Na1 O9 123.38(11) 2_766 2_667
O6 Na1 O5 88.11(12) . 2_666
O8 Na1 O5 113.11(12) 2_766 2_666
O4 Na1 O5 78.14(11) . 2_666
O7 Na1 O5 113.91(12) . 2_666
O10 Na1 O5 143.12(12) 2_766 2_666
O9 Na1 O5 56.81(10) 2_667 2_666
O6 Na1 O6 90.34(12) . 2_666
O8 Na1 O6 115.49(12) 2_766 2_666
O4 Na1 O6 128.36(13) . 2_666
O7 Na1 O6 66.80(11) . 2_666
O10 Na1 O6 164.26(12) 2_766 2_666
O9 Na1 O6 57.92(9) 2_667 2_666
O5 Na1 O6 52.32(9) 2_666 2_666
O6 Na1 As2 109.93(11) . 2_666
O8 Na1 As2 96.62(10) 2_766 2_666
O4 Na1 As2 109.55(11) . 2_666
O7 Na1 As2 80.30(9) . 2_666
O10 Na1 As2 155.05(10) 2_766 2_666
O9 Na1 As2 32.41(7) 2_667 2_666
O5 Na1 As2 34.21(7) 2_666 2_666
O6 Na1 As2 31.67(6) 2_666 2_666
O6 Na1 Co1 157.39(11) . 1_655
O8 Na1 Co1 39.98(8) 2_766 1_655
O4 Na1 Co1 129.92(10) . 1_655
O7 Na1 Co1 40.22(7) . 1_655
O10 Na1 Co1 94.57(9) 2_766 1_655
O9 Na1 Co1 42.02(7) 2_667 1_655
O5 Na1 Co1 98.38(9) 2_666 1_655
O6 Na1 Co1 77.00(8) 2_666 1_655
As2 Na1 Co1 68.06(5) 2_666 1_655
O6 Na1 As3 124.44(11) . 2_766
O8 Na1 As3 28.85(8) 2_766 2_766
O4 Na1 As3 84.78(9) . 2_766
O7 Na1 As3 78.66(9) . 2_766
O10 Na1 As3 31.90(7) 2_766 2_766
O9 Na1 As3 93.08(9) 2_667 2_766
O5 Na1 As3 136.38(10) 2_666 2_766
O6 Na1 As3 140.00(9) 2_666 2_766
As2 Na1 As3 125.47(7) 2_666 2_766
Co1 Na1 As3 63.45(5) 1_655 2_766
O6 Na1 Co2 36.22(7) . .
O8 Na1 Co2 124.49(11) 2_766 .
O4 Na1 Co2 37.18(7) . .
O7 Na1 Co2 148.19(10) . .
O10 Na1 Co2 72.63(8) 2_766 .
O9 Na1 Co2 139.22(10) 2_667 .
O5 Na1 Co2 87.50(9) 2_666 .
O6 Na1 Co2 117.49(9) 2_666 .
As2 Na1 Co2 120.77(7) 2_666 .
Co1 Na1 Co2 164.43(7) 1_655 .
As3 Na1 Co2 102.48(7) 2_766 .

loop_
_geom_bond_atom_site_label_1
_geom_bond_atom_site_label_2
_geom_bond_distance
_geom_bond_site_symmetry_2
As1 O7 1.658(3) 1_455
As1 O3 1.672(3) .
As1 O1 1.675(3) 1_455
As1 O10 1.744(3) 1_455
As2 O6 1.662(3) .
As2 O2 1.674(3) .
As2 O9 1.678(3) 1_554
As2 O5 1.772(3) .
As2 Na1 3.117(2) 2_666
As3 O4 1.640(3) 1_545
As3 O8 1.641(3) .
As3 O5 1.723(3) .
As3 O10 1.728(3) .
As3 Na1 3.269(3) 2_766
Co1 O8 2.050(3) 2_666
Co1 O7 2.063(3) 1_455
Co1 O9 2.090(3) 1_565
Co1 O1 2.123(3) 2_667
Co1 O9 2.176(3) 2_567
Co1 O2 2.183(3) 2_666
Co1 Na1 3.190(3) 1_455
Co2 O6 2.031(3) .
Co2 O4 2.051(3) .
Co2 O2 2.096(3) 2_665
Co2 O1 2.113(3) 2_666
Co2 O3 2.118(3) 1_554
Co2 O3 2.159(3) 2_666
Co2 Na1 3.373(2) .
O1 As1 1.675(3) 1_655
O1 Co2 2.113(3) 2_666
O1 Co1 2.123(3) 2_667
O2 Co2 2.096(3) 2_665
O2 Co1 2.183(3) 2_666
O3 Co2 2.118(3) 1_556
O3 Co2 2.159(3) 2_666
O4 As3 1.640(3) 1_565
O4 Na1 2.459(4) .
O5 Na1 2.842(4) 2_666
O6 Na1 2.329(4) .
O6 Na1 2.941(4) 2_666
O7 As1 1.658(3) 1_655
O7 Co1 2.063(3) 1_655
O7 Na1 2.539(4) .
O8 Co1 2.050(3) 2_666
O8 Na1 2.409(4) 2_766
O9 As2 1.678(3) 1_556
O9 Co1 2.090(3) 1_545
O9 Co1 2.176(3) 2_567
O9 Na1 2.786(4) 2_667
O10 As1 1.744(3) 1_655
O10 Na1 2.763(4) 2_766
Na1 O8 2.409(4) 2_766
Na1 O10 2.763(4) 2_766
Na1 O9 2.786(4) 2_667
Na1 O5 2.842(4) 2_666
Na1 O6 2.941(4) 2_666
Na1 As2 3.117(2) 2_666
Na1 Co1 3.190(3) 1_655
Na1 As3 3.269(3) 2_766
